data_7217679
loop_
_publ_author_name
'Liu, Cai-Ming'
'Zhang, Deqing'
'Zhu, Daoben'

_publ_section_title
;
 A 2D\\rightarrow 2D polyrotaxane lanthanide--organic framework showing
 field-induced single-molecule magnet behaviour
;
_journal_name_full 'RSC Advances'
_journal_paper_doi 10.1039/C4RA06802E
_journal_year 2014
_chemical_formula_sum 'C42 H34 Dy2 N0 O23 S3'
_chemical_formula_weight 1327.90
_chemical_name_systematic
; 
 ? 
;
_space_group_IT_number 14
_symmetry_cell_setting monoclinic
_symmetry_space_group_name_Hall '-P 2ybc'
_symmetry_space_group_name_H-M 'P 1 21/c 1'
_atom_sites_solution_hydrogens geom
_atom_sites_solution_primary direct
_atom_sites_solution_secondary difmap
_audit_creation_method SHELXL-97
_cell_angle_alpha 90.00
_cell_angle_beta 119.79(2)
_cell_angle_gamma 90.00
_cell_formula_units_Z 4
_cell_length_a 17.772(4)
_cell_length_b 12.695(3)
_cell_length_c 22.095(9)
_cell_measurement_reflns_used 11861
_cell_measurement_temperature 173(2)
_cell_measurement_theta_max 27.4834
_cell_measurement_theta_min 1.0619
_cell_volume 4326(2)
_computing_cell_refinement SMART
_computing_data_collection 'SMART (Bruker, 2000)'
_computing_data_reduction 'SAINT (Bruker, 2000)'
_computing_molecular_graphics 'SHELXL-97 (Sheldrick, 1997)'
_computing_publication_material 'SHELXL-97 (Sheldrick, 1997)'
_computing_structure_refinement 'SHELXL-97 (Sheldrick, 1997)'
_computing_structure_solution 'SHELXS-97 (Sheldrick, 1990)'
_diffrn_ambient_temperature 173(2)
_diffrn_detector_area_resol_mean '15x15 microns'
_diffrn_measured_fraction_theta_full 0.997
_diffrn_measured_fraction_theta_max 0.997
_diffrn_measurement_device_type 'CCD area dtetector'
_diffrn_measurement_method 'phi and omega scans'
_diffrn_radiation_monochromator graphite
_diffrn_radiation_source 'fine-focus sealed tube'
_diffrn_radiation_type MoK\a
_diffrn_radiation_wavelength 0.71073
_diffrn_reflns_av_R_equivalents 0.0639
_diffrn_reflns_av_sigmaI/netI 0.0591
_diffrn_reflns_limit_h_max 21
_diffrn_reflns_limit_h_min -21
_diffrn_reflns_limit_k_max 15
_diffrn_reflns_limit_k_min -15
_diffrn_reflns_limit_l_max 27
_diffrn_reflns_limit_l_min -27
_diffrn_reflns_number 27117
_diffrn_reflns_theta_full 26.01
_diffrn_reflns_theta_max 26.01
_diffrn_reflns_theta_min 2.08
_exptl_absorpt_coefficient_mu 3.666
_exptl_absorpt_correction_T_max 1.0000
_exptl_absorpt_correction_T_min 0.6726
_exptl_absorpt_correction_type multi-scan
_exptl_crystal_colour 'slight grey'
_exptl_crystal_density_diffrn 2.039
_exptl_crystal_density_method 'not measured'
_exptl_crystal_description plate
_exptl_crystal_F_000 2600
_exptl_crystal_size_max 0.13
_exptl_crystal_size_mid 0.13
_exptl_crystal_size_min 0.07
_refine_diff_density_max 1.000
_refine_diff_density_min -0.912
_refine_diff_density_rms 0.153
_refine_ls_extinction_method none
_refine_ls_goodness_of_fit_ref 1.193
_refine_ls_hydrogen_treatment constr
_refine_ls_matrix_type full
_refine_ls_number_parameters 631
_refine_ls_number_reflns 8492
_refine_ls_number_restraints 0
_refine_ls_restrained_S_all 1.193
_refine_ls_R_factor_all 0.0678
_refine_ls_R_factor_gt 0.0583
_refine_ls_shift/su_max 0.001
_refine_ls_shift/su_mean 0.000
_refine_ls_structure_factor_coef Fsqd
_refine_ls_weighting_details 'calc w=1/[\s^2^(Fo^2^)+(0.0325P)^2^+24.5519P] where P=(Fo^2^+2Fc^2^)/3'
_refine_ls_weighting_scheme calc
_refine_ls_wR_factor_gt 0.1158
_refine_ls_wR_factor_ref 0.1201
_reflns_number_gt 7608
_reflns_number_total 8492
_reflns_threshold_expression >2sigma(I)
_cod_data_source_file c4ra06802e2.cif
_cod_data_source_block 1
_cod_depositor_comments
;
The following automatic conversions were performed:

'_symmetry_cell_setting' value 'Monoclinic' changed to 'monoclinic'
according to
/usr/data/users/saulius/crontab/automatic-downloads/rss-feeds/RSC/lib/dictionaries/cif_core.dic
dictionary named 'cif_core.dic' version 2.4.2 from 2011-04-26.

Automatic conversion script
Id: cif_fix_values 2281 2013-09-26 08:29:07Z andrius 
;
_cod_original_sg_symbol_H-M P2(1)/c
_cod_database_code 7217679

loop_
_symmetry_equiv_pos_as_xyz
'x, y, z'
'-x, y+1/2, -z+1/2'
'-x, -y, -z'
'x, -y-1/2, z-1/2'

loop_
_atom_site_label
_atom_site_type_symbol
_atom_site_fract_x
_atom_site_fract_y
_atom_site_fract_z
_atom_site_U_iso_or_equiv
_atom_site_adp_type
_atom_site_occupancy
_atom_site_symmetry_multiplicity
_atom_site_calc_flag
_atom_site_refinement_flags
Dy1 Dy 0.33514(2) -0.97956(3) -0.106799(16) 0.01498(10) Uani 1 1 d .
Dy2 Dy 1.06569(2) -1.01770(3) -0.226338(16) 0.01440(10) Uani 1 1 d .
S1 S 0.19024(13) -0.50988(14) 0.09035(9) 0.0201(4) Uani 1 1 d .
S2 S 0.18558(13) -0.48793(14) -0.43276(9) 0.0188(4) Uani 1 1 d .
S3 S 0.49855(12) -0.93280(17) -0.41425(9) 0.0233(4) Uani 1 1 d .
C1 C 0.1567(5) -0.8679(6) -0.0995(4) 0.0176(16) Uani 1 1 d .
C2 C 0.1683(5) -0.7830(6) -0.0488(4) 0.0178(16) Uani 1 1 d .
C3 C 0.0951(5) -0.7376(6) -0.0540(4) 0.0244(18) Uani 1 1 d .
H3A H 0.0408 -0.7624 -0.0871 0.029 Uiso 1 1 calc R
C4 C 0.1010(5) -0.6554(7) -0.0104(4) 0.0262(18) Uani 1 1 d .
H4A H 0.0513 -0.6249 -0.0140 0.031 Uiso 1 1 calc R
C5 C 0.1823(5) -0.6198(6) 0.0384(4) 0.0174(16) Uani 1 1 d .
C6 C 0.2562(6) -0.6652(7) 0.0452(5) 0.033(2) Uani 1 1 d .
H6A H 0.3107 -0.6416 0.0789 0.039 Uiso 1 1 calc R
C7 C 0.2477(5) -0.7474(6) 0.0006(4) 0.0267(18) Uani 1 1 d .
H7A H 0.2973 -0.7788 0.0045 0.032 Uiso 1 1 calc R
C8 C 0.1966(5) -0.4018(6) 0.0424(4) 0.0197(16) Uani 1 1 d .
C9 C 0.1229(5) -0.3451(6) -0.0004(4) 0.0223(17) Uani 1 1 d .
H9A H 0.0703 -0.3621 -0.0032 0.027 Uiso 1 1 calc R
C10 C 0.1278(5) -0.2623(6) -0.0395(4) 0.0198(16) Uani 1 1 d .
H10A H 0.0785 -0.2232 -0.0683 0.024 Uiso 1 1 calc R
C11 C 0.2058(5) -0.2376(6) -0.0358(4) 0.0171(15) Uani 1 1 d .
C12 C 0.2795(5) -0.2934(7) 0.0084(4) 0.0281(19) Uani 1 1 d .
H12A H 0.3324 -0.2752 0.0122 0.034 Uiso 1 1 calc R
C13 C 0.2751(5) -0.3774(6) 0.0476(4) 0.0265(19) Uani 1 1 d .
H13A H 0.3245 -0.4162 0.0767 0.032 Uiso 1 1 calc R
C14 C 0.2065(5) -0.1510(5) -0.0821(4) 0.0153(15) Uani 1 1 d .
C15 C 0.1936(5) -0.8438(6) -0.2491(4) 0.0175(16) Uani 1 1 d .
C16 C 0.1908(5) -0.7591(6) -0.2979(4) 0.0181(16) Uani 1 1 d .
C17 C 0.1130(5) -0.7135(6) -0.3450(4) 0.0230(17) Uani 1 1 d .
H17A H 0.0618 -0.7371 -0.3478 0.028 Uiso 1 1 calc R
C18 C 0.1104(5) -0.6324(6) -0.3884(4) 0.0232(17) Uani 1 1 d .
H18A H 0.0578 -0.6025 -0.4207 0.028 Uiso 1 1 calc R
C19 C 0.1871(5) -0.5970(6) -0.3826(4) 0.0173(15) Uani 1 1 d .
C20 C 0.2642(5) -0.6422(7) -0.3359(4) 0.0268(18) Uani 1 1 d .
H20A H 0.3156 -0.6172 -0.3320 0.032 Uiso 1 1 calc R
C21 C 0.2662(5) -0.7250(6) -0.2944(4) 0.0266(19) Uani 1 1 d .
H21A H 0.3185 -0.7575 -0.2642 0.032 Uiso 1 1 calc R
C22 C 0.2013(5) -0.3783(6) -0.3774(4) 0.0175(15) Uani 1 1 d .
C23 C 0.1317(5) -0.3419(6) -0.3721(4) 0.0251(18) Uani 1 1 d .
H23A H 0.0772 -0.3725 -0.3980 0.030 Uiso 1 1 calc R
C24 C 0.1448(5) -0.2587(7) -0.3272(4) 0.0247(18) Uani 1 1 d .
H24A H 0.0987 -0.2332 -0.3229 0.030 Uiso 1 1 calc R
C25 C 0.2256(5) -0.2132(6) -0.2890(4) 0.0178(16) Uani 1 1 d .
C26 C 0.2947(5) -0.2498(6) -0.2960(4) 0.0218(17) Uani 1 1 d .
H26A H 0.3491 -0.2187 -0.2709 0.026 Uiso 1 1 calc R
C27 C 0.2817(5) -0.3326(6) -0.3407(4) 0.0228(17) Uani 1 1 d .
H27A H 0.3274 -0.3575 -0.3460 0.027 Uiso 1 1 calc R
C28 C 0.2409(5) -0.1278(6) -0.2360(4) 0.0212(17) Uani 1 1 d .
C29 C 0.4674(5) -0.8678(6) -0.1568(4) 0.0223(17) Uani 1 1 d .
C30 C 0.4765(5) -0.8863(6) -0.2199(4) 0.0191(16) Uani 1 1 d .
C31 C 0.4817(5) -0.8010(6) -0.2564(4) 0.0232(17) Uani 1 1 d .
H31A H 0.4805 -0.7331 -0.2411 0.028 Uiso 1 1 calc R
C32 C 0.4888(5) -0.8153(6) -0.3154(4) 0.0231(17) Uani 1 1 d .
H32A H 0.4931 -0.7577 -0.3395 0.028 Uiso 1 1 calc R
C33 C 0.4895(5) -0.9161(6) -0.3378(4) 0.0216(17) Uani 1 1 d .
C34 C 0.4852(5) -1.0019(6) -0.3021(4) 0.0255(18) Uani 1 1 d .
H34A H 0.4873 -1.0695 -0.3174 0.031 Uiso 1 1 calc R
C35 C 0.4777(5) -0.9876(6) -0.2430(4) 0.0247(18) Uani 1 1 d .
H35A H 0.4735 -1.0455 -0.2191 0.030 Uiso 1 1 calc R
C36 C 0.6112(5) -0.9441(6) -0.3805(4) 0.0191(16) Uani 1 1 d .
C37 C 0.6599(5) -0.8543(6) -0.3730(4) 0.0242(17) Uani 1 1 d .
H37A H 0.6330 -0.7891 -0.3881 0.029 Uiso 1 1 calc R
C38 C 0.7491(5) -0.8633(6) -0.3430(4) 0.0205(16) Uani 1 1 d .
H38A H 0.7823 -0.8039 -0.3379 0.025 Uiso 1 1 calc R
C39 C 0.7886(5) -0.9598(6) -0.3205(4) 0.0200(16) Uani 1 1 d .
C40 C 0.7396(5) -1.0471(7) -0.3273(5) 0.031(2) Uani 1 1 d .
H40A H 0.7669 -1.1117 -0.3108 0.037 Uiso 1 1 calc R
C41 C 0.6500(5) -1.0410(7) -0.3584(5) 0.0296(19) Uani 1 1 d .
H41A H 0.6170 -1.1009 -0.3643 0.036 Uiso 1 1 calc R
C42 C 0.8850(5) -0.9688(6) -0.2856(4) 0.0197(16) Uani 1 1 d .
O1W O 0.3907(4) -0.8029(5) -0.0681(3) 0.0327(14) Uani 1 1 d .
O1 O 0.2247(3) -0.9076(4) -0.0965(3) 0.0221(12) Uani 1 1 d .
O2W O 0.4463(3) -1.1130(4) -0.0442(3) 0.0275(13) Uani 1 1 d .
O2 O 0.0814(4) -0.8966(4) -0.1428(3) 0.0259(13) Uani 1 1 d .
O3W O 0.3883(3) -0.9622(4) 0.0213(3) 0.0227(12) Uani 1 1 d .
O3 O 0.2797(3) -0.1238(4) -0.0741(3) 0.0203(11) Uani 1 1 d .
O4W O 1.0183(4) -1.1992(4) -0.2588(3) 0.0272(13) Uani 1 1 d .
O4 O 0.1350(3) -0.1122(4) -0.1251(3) 0.0217(12) Uani 1 1 d .
O5W O 1.0025(4) -1.0181(4) -0.3521(3) 0.0264(13) Uani 1 1 d .
O5 O 0.1090(4) -0.5009(4) 0.0900(3) 0.0280(13) Uani 1 1 d .
O6 O 0.2698(4) -0.5162(4) 0.1548(3) 0.0291(13) Uani 1 1 d .
O7 O 0.2667(3) -0.8811(4) -0.2065(2) 0.0188(11) Uani 1 1 d .
O8 O 0.1225(3) -0.8708(4) -0.2541(3) 0.0217(12) Uani 1 1 d .
O9 O 0.3171(3) -0.1048(4) -0.1921(3) 0.0216(12) Uani 1 1 d .
O10 O 0.1758(3) -0.0883(4) -0.2367(3) 0.0248(12) Uani 1 1 d .
O11 O 0.2608(4) -0.4941(4) -0.4409(3) 0.0272(13) Uani 1 1 d .
O12 O 0.1009(4) -0.4802(4) -0.4932(3) 0.0287(13) Uani 1 1 d .
O13 O 0.4549(3) -0.9480(4) -0.1268(3) 0.0203(11) Uani 1 1 d .
O14 O 0.4723(4) -0.7755(5) -0.1362(3) 0.0339(15) Uani 1 1 d .
O15 O 0.9216(4) -1.0512(4) -0.2498(3) 0.0299(13) Uani 1 1 d .
O16 O 0.9300(3) -0.8959(4) -0.2908(3) 0.0223(12) Uani 1 1 d .
O17 O 0.4579(4) -1.0313(5) -0.4458(3) 0.0333(14) Uani 1 1 d .
O18 O 0.4686(4) -0.8362(5) -0.4536(3) 0.0322(14) Uani 1 1 d .
H1WA H 0.4292 -0.7997 -0.0805 0.039 Uiso 1 1 d R
H1WB H 0.3965 -0.7641 -0.0343 0.039 Uiso 1 1 d R
H2WA H 0.4796 -1.0914 -0.0027 0.039 Uiso 1 1 d R
H2WB H 0.4164 -1.1626 -0.0411 0.039 Uiso 1 1 d R
H3WA H 0.3590 -0.9732 0.0413 0.039 Uiso 1 1 d R
H3WB H 0.4367 -0.9915 0.0507 0.039 Uiso 1 1 d R
H4WA H 0.9682 -1.2022 -0.2629 0.039 Uiso 1 1 d R
H4WB H 1.0307 -1.2585 -0.2387 0.039 Uiso 1 1 d R
H5WA H 0.9922 -0.9630 -0.3349 0.039 Uiso 1 1 d R
H5WB H 1.0277 -1.0179 -0.3760 0.039 Uiso 1 1 d R

loop_
_atom_site_aniso_label
_atom_site_aniso_U_11
_atom_site_aniso_U_22
_atom_site_aniso_U_33
_atom_site_aniso_U_23
_atom_site_aniso_U_13
_atom_site_aniso_U_12
Dy1 0.01486(19) 0.01501(19) 0.01441(17) 0.00037(13) 0.00678(14) 0.00038(13)
Dy2 0.01439(19) 0.01321(18) 0.01569(17) 0.00021(13) 0.00754(14) 0.00014(13)
S1 0.0318(11) 0.0142(9) 0.0191(9) -0.0015(7) 0.0163(8) -0.0033(8)
S2 0.0275(11) 0.0143(9) 0.0194(8) 0.0003(7) 0.0153(8) -0.0008(8)
S3 0.0145(10) 0.0365(12) 0.0175(9) 0.0032(8) 0.0067(8) 0.0028(8)
C1 0.016(4) 0.020(4) 0.017(3) -0.001(3) 0.008(3) 0.003(3)
C2 0.024(4) 0.013(4) 0.016(3) 0.002(3) 0.011(3) 0.001(3)
C3 0.019(4) 0.024(4) 0.027(4) -0.011(3) 0.009(3) -0.005(3)
C4 0.015(4) 0.031(5) 0.032(4) 0.000(4) 0.012(4) 0.005(3)
C5 0.030(4) 0.011(4) 0.013(3) -0.002(3) 0.011(3) 0.005(3)
C6 0.021(5) 0.034(5) 0.039(5) -0.015(4) 0.011(4) -0.003(4)
C7 0.017(4) 0.025(4) 0.036(5) -0.009(4) 0.012(4) 0.005(3)
C8 0.027(4) 0.016(4) 0.017(3) -0.001(3) 0.012(3) 0.002(3)
C9 0.016(4) 0.020(4) 0.032(4) 0.000(3) 0.013(3) -0.003(3)
C10 0.019(4) 0.018(4) 0.021(4) 0.003(3) 0.009(3) 0.002(3)
C11 0.013(4) 0.016(4) 0.020(4) -0.004(3) 0.008(3) 0.001(3)
C12 0.020(4) 0.027(5) 0.038(5) 0.005(4) 0.016(4) -0.001(3)
C13 0.023(4) 0.024(4) 0.024(4) 0.011(3) 0.005(3) 0.012(3)
C14 0.026(4) 0.011(4) 0.016(3) -0.004(3) 0.016(3) 0.000(3)
C15 0.023(4) 0.014(4) 0.013(3) -0.003(3) 0.008(3) -0.002(3)
C16 0.020(4) 0.016(4) 0.016(3) 0.001(3) 0.008(3) 0.000(3)
C17 0.016(4) 0.029(5) 0.018(4) 0.009(3) 0.003(3) -0.002(3)
C18 0.019(4) 0.027(4) 0.019(4) 0.005(3) 0.006(3) 0.001(3)
C19 0.028(4) 0.010(4) 0.018(3) -0.002(3) 0.014(3) 0.000(3)
C20 0.022(4) 0.031(5) 0.033(4) 0.008(4) 0.018(4) 0.002(3)
C21 0.021(4) 0.026(5) 0.036(5) 0.017(4) 0.018(4) 0.011(3)
C22 0.021(4) 0.013(4) 0.021(4) 0.000(3) 0.013(3) 0.001(3)
C23 0.020(4) 0.028(5) 0.027(4) -0.008(3) 0.012(3) -0.006(3)
C24 0.019(4) 0.030(5) 0.029(4) -0.008(3) 0.015(4) 0.000(3)
C25 0.014(4) 0.021(4) 0.017(3) 0.001(3) 0.007(3) 0.007(3)
C26 0.016(4) 0.019(4) 0.023(4) -0.002(3) 0.004(3) -0.001(3)
C27 0.027(4) 0.017(4) 0.033(4) -0.006(3) 0.021(4) -0.001(3)
C28 0.022(4) 0.023(4) 0.016(3) 0.002(3) 0.008(3) -0.004(3)
C29 0.010(4) 0.025(4) 0.030(4) 0.001(3) 0.009(3) 0.000(3)
C30 0.014(4) 0.025(4) 0.021(4) 0.000(3) 0.011(3) 0.000(3)
C31 0.019(4) 0.021(4) 0.032(4) -0.001(3) 0.015(4) -0.002(3)
C32 0.024(4) 0.019(4) 0.031(4) 0.011(3) 0.017(4) 0.004(3)
C33 0.008(4) 0.034(5) 0.022(4) 0.001(3) 0.007(3) -0.001(3)
C34 0.034(5) 0.015(4) 0.030(4) -0.005(3) 0.017(4) -0.001(3)
C35 0.024(4) 0.021(4) 0.026(4) 0.007(3) 0.010(4) 0.002(3)
C36 0.014(4) 0.023(4) 0.019(3) -0.001(3) 0.007(3) -0.001(3)
C37 0.027(5) 0.021(4) 0.025(4) 0.003(3) 0.013(4) 0.000(3)
C38 0.023(4) 0.022(4) 0.015(3) -0.002(3) 0.009(3) -0.001(3)
C39 0.015(4) 0.019(4) 0.028(4) -0.002(3) 0.012(3) -0.002(3)
C40 0.024(5) 0.018(4) 0.045(5) 0.008(4) 0.013(4) 0.005(3)
C41 0.019(4) 0.021(4) 0.050(5) -0.006(4) 0.018(4) -0.002(3)
C42 0.026(4) 0.012(4) 0.026(4) 0.000(3) 0.017(3) -0.002(3)
O1W 0.053(4) 0.028(3) 0.034(3) -0.011(3) 0.035(3) -0.014(3)
O1 0.032(3) 0.021(3) 0.022(3) -0.001(2) 0.019(2) 0.004(2)
O2W 0.021(3) 0.022(3) 0.032(3) 0.004(2) 0.008(3) 0.002(2)
O2 0.026(3) 0.021(3) 0.026(3) -0.004(2) 0.009(3) 0.002(2)
O3W 0.021(3) 0.032(3) 0.015(2) 0.004(2) 0.010(2) 0.000(2)
O3 0.027(3) 0.014(3) 0.021(3) 0.002(2) 0.013(2) 0.000(2)
O4W 0.023(3) 0.017(3) 0.043(3) -0.001(2) 0.018(3) -0.002(2)
O4 0.022(3) 0.019(3) 0.021(3) 0.007(2) 0.008(2) 0.005(2)
O5W 0.029(3) 0.034(3) 0.020(3) -0.006(2) 0.015(2) -0.003(3)
O5 0.042(4) 0.019(3) 0.040(3) -0.003(2) 0.033(3) -0.005(3)
O6 0.046(4) 0.021(3) 0.015(2) 0.004(2) 0.011(3) -0.001(3)
O7 0.018(3) 0.021(3) 0.015(2) 0.005(2) 0.007(2) 0.004(2)
O8 0.019(3) 0.027(3) 0.018(3) 0.009(2) 0.008(2) 0.001(2)
O9 0.024(3) 0.020(3) 0.019(3) -0.003(2) 0.010(2) 0.001(2)
O10 0.025(3) 0.020(3) 0.035(3) -0.006(2) 0.020(3) 0.001(2)
O11 0.044(4) 0.019(3) 0.037(3) -0.001(2) 0.034(3) -0.002(3)
O12 0.039(4) 0.020(3) 0.022(3) 0.001(2) 0.012(3) 0.000(3)
O13 0.016(3) 0.025(3) 0.021(3) 0.009(2) 0.010(2) 0.004(2)
O14 0.051(4) 0.023(3) 0.043(4) -0.012(3) 0.035(3) -0.010(3)
O15 0.023(3) 0.026(3) 0.041(3) 0.014(3) 0.016(3) 0.006(2)
O16 0.010(3) 0.026(3) 0.029(3) 0.000(2) 0.009(2) -0.003(2)
O17 0.027(3) 0.043(4) 0.027(3) -0.011(3) 0.011(3) -0.008(3)
O18 0.024(3) 0.052(4) 0.022(3) 0.017(3) 0.012(3) 0.014(3)

loop_
_atom_type_symbol
_atom_type_description
_atom_type_scat_dispersion_real
_atom_type_scat_dispersion_imag
_atom_type_scat_source
C C 0.0033 0.0016 'International Tables Vol C Tables 4.2.6.8 and 6.1.1.4'
H H 0.0000 0.0000 'International Tables Vol C Tables 4.2.6.8 and 6.1.1.4'
Dy Dy -0.1892 4.4098 'International Tables Vol C Tables 4.2.6.8 and 6.1.1.4'
N N 0.0061 0.0033 'International Tables Vol C Tables 4.2.6.8 and 6.1.1.4'
O O 0.0106 0.0060 'International Tables Vol C Tables 4.2.6.8 and 6.1.1.4'
S S 0.1246 0.1234 'International Tables Vol C Tables 4.2.6.8 and 6.1.1.4'

loop_
_geom_angle_atom_site_label_1
_geom_angle_atom_site_label_2
_geom_angle_atom_site_label_3
_geom_angle
_geom_angle_site_symmetry_1
_geom_angle_site_symmetry_3
O1 Dy1 O7 78.73(18) . .
O1 Dy1 O3 76.61(18) . 1_545
O7 Dy1 O3 128.07(18) . 1_545
O1 Dy1 O9 124.59(18) . 1_545
O7 Dy1 O9 78.66(18) . 1_545
O3 Dy1 O9 79.04(18) 1_545 1_545
O1 Dy1 O13 146.58(18) . .
O7 Dy1 O13 80.13(17) . .
O3 Dy1 O13 136.59(18) 1_545 .
O9 Dy1 O13 75.41(18) 1_545 .
O1 Dy1 O1W 79.3(2) . .
O7 Dy1 O1W 76.28(19) . .
O3 Dy1 O1W 140.25(17) 1_545 .
O9 Dy1 O1W 140.57(18) 1_545 .
O13 Dy1 O1W 70.69(19) . .
O1 Dy1 O2W 135.77(18) . .
O7 Dy1 O2W 144.84(19) . .
O3 Dy1 O2W 68.38(18) 1_545 .
O9 Dy1 O2W 74.69(18) 1_545 .
O13 Dy1 O2W 71.32(18) . .
O1W Dy1 O2W 111.6(2) . .
O1 Dy1 O3W 73.28(18) . .
O7 Dy1 O3W 139.50(18) . .
O3 Dy1 O3W 72.72(17) 1_545 .
O9 Dy1 O3W 141.69(18) 1_545 .
O13 Dy1 O3W 108.65(17) . .
O1W Dy1 O3W 70.28(18) . .
O2W Dy1 O3W 71.16(18) . .
O10 Dy2 O4 79.5(2) 1_645 1_645
O10 Dy2 O2 125.19(19) 1_645 1_655
O4 Dy2 O2 76.98(19) 1_645 1_655
O10 Dy2 O8 77.43(19) 1_645 1_655
O4 Dy2 O8 125.52(18) 1_645 1_655
O2 Dy2 O8 77.45(19) 1_655 1_655
O10 Dy2 O15 142.7(2) 1_645 .
O4 Dy2 O15 96.80(19) 1_645 .
O2 Dy2 O15 89.0(2) 1_655 .
O8 Dy2 O15 129.84(18) 1_655 .
O10 Dy2 O5W 79.34(19) 1_645 .
O4 Dy2 O5W 146.92(19) 1_645 .
O2 Dy2 O5W 136.09(19) 1_655 .
O8 Dy2 O5W 73.52(18) 1_655 .
O15 Dy2 O5W 85.08(19) . .
O10 Dy2 O4W 77.59(19) 1_645 .
O4 Dy2 O4W 74.41(19) 1_645 .
O2 Dy2 O4W 138.8(2) 1_655 .
O8 Dy2 O4W 143.77(19) 1_655 .
O15 Dy2 O4W 65.85(19) . .
O5W Dy2 O4W 76.40(19) . .
O10 Dy2 O16 142.09(18) 1_645 .
O4 Dy2 O16 138.40(18) 1_645 .
O2 Dy2 O16 75.80(18) 1_655 .
O8 Dy2 O16 77.70(17) 1_655 .
O15 Dy2 O16 52.13(17) . .
O5W Dy2 O16 66.40(18) . .
O4W Dy2 O16 108.00(17) . .
O10 Dy2 C42 150.1(2) 1_645 .
O4 Dy2 C42 119.8(2) 1_645 .
O2 Dy2 C42 83.4(2) 1_655 .
O8 Dy2 C42 103.80(19) 1_655 .
O15 Dy2 C42 26.09(19) . .
O5W Dy2 C42 72.6(2) . .
O4W Dy2 C42 85.74(19) . .
O16 Dy2 C42 26.16(18) . .
O10 Dy2 H5WA 95.1 1_645 .
O4 Dy2 H5WA 166.7 1_645 .
O2 Dy2 H5WA 115.7 1_655 .
O8 Dy2 H5WA 64.1 1_655 .
O15 Dy2 H5WA 80.0 . .
O5W Dy2 H5WA 20.6 . .
O4W Dy2 H5WA 92.6 . .
O16 Dy2 H5WA 48.0 . .
C42 Dy2 H5WA 60.7 . .
O6 S1 O5 120.1(4) . .
O6 S1 C5 108.9(3) . .
O5 S1 C5 107.5(4) . .
O6 S1 C8 108.4(4) . .
O5 S1 C8 107.2(4) . .
C5 S1 C8 103.4(3) . .
O12 S2 O11 119.8(4) . .
O12 S2 C19 108.6(4) . .
O11 S2 C19 108.1(3) . .
O12 S2 C22 108.7(3) . .
O11 S2 C22 106.9(3) . .
C19 S2 C22 103.5(3) . .
O17 S3 O18 120.0(4) . .
O17 S3 C36 109.1(4) . .
O18 S3 C36 109.0(4) . .
O17 S3 C33 107.6(4) . .
O18 S3 C33 106.8(4) . .
C36 S3 C33 103.1(3) . .
O2 C1 O1 123.3(7) . .
O2 C1 C2 118.7(6) . .
O1 C1 C2 118.1(6) . .
C7 C2 C3 119.3(7) . .
C7 C2 C1 122.7(7) . .
C3 C2 C1 117.9(7) . .
C2 C3 C4 121.0(7) . .
C2 C3 H3A 119.5 . .
C4 C3 H3A 119.5 . .
C5 C4 C3 118.4(7) . .
C5 C4 H4A 120.8 . .
C3 C4 H4A 120.8 . .
C6 C5 C4 121.4(7) . .
C6 C5 S1 119.8(6) . .
C4 C5 S1 118.7(6) . .
C5 C6 C7 118.5(8) . .
C5 C6 H6A 120.8 . .
C7 C6 H6A 120.8 . .
C2 C7 C6 121.3(7) . .
C2 C7 H7A 119.3 . .
C6 C7 H7A 119.3 . .
C9 C8 C13 121.2(7) . .
C9 C8 S1 119.7(6) . .
C13 C8 S1 119.1(6) . .
C8 C9 C10 119.3(7) . .
C8 C9 H9A 120.3 . .
C10 C9 H9A 120.3 . .
C11 C10 C9 120.3(7) . .
C11 C10 H10A 119.9 . .
C9 C10 H10A 119.9 . .
C12 C11 C10 119.8(7) . .
C12 C11 C14 122.1(7) . .
C10 C11 C14 118.1(6) . .
C11 C12 C13 120.3(8) . .
C11 C12 H12A 119.9 . .
C13 C12 H12A 119.9 . .
C8 C13 C12 119.0(7) . .
C8 C13 H13A 120.5 . .
C12 C13 H13A 120.5 . .
O4 C14 O3 125.6(7) . .
O4 C14 C11 117.2(6) . .
O3 C14 C11 117.2(6) . .
O7 C15 O8 125.5(7) . .
O7 C15 C16 117.3(7) . .
O8 C15 C16 117.1(6) . .
C21 C16 C17 119.7(7) . .
C21 C16 C15 120.0(7) . .
C17 C16 C15 120.3(7) . .
C16 C17 C18 120.5(7) . .
C16 C17 H17A 119.8 . .
C18 C17 H17A 119.8 . .
C19 C18 C17 118.9(7) . .
C19 C18 H18A 120.5 . .
C17 C18 H18A 120.5 . .
C20 C19 C18 120.6(7) . .
C20 C19 S2 120.0(6) . .
C18 C19 S2 119.4(6) . .
C19 C20 C21 120.3(8) . .
C19 C20 H20A 119.9 . .
C21 C20 H20A 119.9 . .
C16 C21 C20 120.0(7) . .
C16 C21 H21A 120.0 . .
C20 C21 H21A 120.0 . .
C27 C22 C23 121.6(7) . .
C27 C22 S2 119.8(6) . .
C23 C22 S2 118.6(6) . .
C22 C23 C24 118.4(7) . .
C22 C23 H23A 120.8 . .
C24 C23 H23A 120.8 . .
C25 C24 C23 120.8(7) . .
C25 C24 H24A 119.6 . .
C23 C24 H24A 119.6 . .
C24 C25 C26 119.9(7) . .
C24 C25 C28 120.4(7) . .
C26 C25 C28 119.6(7) . .
C27 C26 C25 119.4(7) . .
C27 C26 H26A 120.3 . .
C25 C26 H26A 120.3 . .
C22 C27 C26 119.9(7) . .
C22 C27 H27A 120.1 . .
C26 C27 H27A 120.1 . .
O9 C28 O10 123.6(7) . .
O9 C28 C25 118.5(7) . .
O10 C28 C25 117.7(7) . .
O14 C29 O13 123.6(7) . .
O14 C29 C30 117.8(7) . .
O13 C29 C30 118.6(7) . .
C31 C30 C35 119.7(7) . .
C31 C30 C29 119.3(7) . .
C35 C30 C29 121.0(7) . .
C30 C31 C32 120.7(7) . .
C30 C31 H31A 119.6 . .
C32 C31 H31A 119.6 . .
C33 C32 C31 119.0(7) . .
C33 C32 H32A 120.5 . .
C31 C32 H32A 120.5 . .
C34 C33 C32 121.3(7) . .
C34 C33 S3 120.4(6) . .
C32 C33 S3 118.2(6) . .
C33 C34 C35 119.8(7) . .
C33 C34 H34A 120.1 . .
C35 C34 H34A 120.1 . .
C30 C35 C34 119.5(7) . .
C30 C35 H35A 120.2 . .
C34 C35 H35A 120.2 . .
C41 C36 C37 121.2(7) . .
C41 C36 S3 119.2(6) . .
C37 C36 S3 119.5(6) . .
C38 C37 C36 119.0(7) . .
C38 C37 H37A 120.5 . .
C36 C37 H37A 120.5 . .
C39 C38 C37 120.2(7) . .
C39 C38 H38A 119.9 . .
C37 C38 H38A 119.9 . .
C40 C39 C38 119.9(7) . .
C40 C39 C42 119.9(7) . .
C38 C39 C42 120.2(7) . .
C39 C40 C41 121.3(8) . .
C39 C40 H40A 119.4 . .
C41 C40 H40A 119.4 . .
C36 C41 C40 118.4(8) . .
C36 C41 H41A 120.8 . .
C40 C41 H41A 120.8 . .
O16 C42 O15 120.3(7) . .
O16 C42 C39 120.8(7) . .
O15 C42 C39 118.9(7) . .
O16 C42 Dy2 65.5(4) . .
O15 C42 Dy2 55.2(4) . .
C39 C42 Dy2 171.4(5) . .
Dy1 O1W H1WA 100.5 . .
Dy1 O1W H1WB 133.5 . .
H1WA O1W H1WB 118.9 . .
C1 O1 Dy1 172.4(5) . .
Dy1 O2W H2WA 108.6 . .
Dy1 O2W H2WB 101.4 . .
H2WA O2W H2WB 106.1 . .
C1 O2 Dy2 117.6(5) . 1_455
Dy1 O3W H3WA 126.2 . .
Dy1 O3W H3WB 119.2 . .
H3WA O3W H3WB 100.1 . .
C14 O3 Dy1 136.4(5) . 1_565
Dy2 O4W H4WA 105.3 . .
Dy2 O4W H4WB 136.5 . .
H4WA O4W H4WB 90.0 . .
C14 O4 Dy2 143.4(5) . 1_465
Dy2 O5W H5WA 64.6 . .
Dy2 O5W H5WB 128.9 . .
H5WA O5W H5WB 124.8 . .
C15 O7 Dy1 141.6(5) . .
C15 O8 Dy2 137.5(5) . 1_455
C28 O9 Dy1 116.4(5) . 1_565
C28 O10 Dy2 174.4(5) . 1_465
C29 O13 Dy1 128.1(5) . .
C42 O15 Dy2 98.7(5) . .
C42 O16 Dy2 88.4(4) . .

loop_
_geom_bond_atom_site_label_1
_geom_bond_atom_site_label_2
_geom_bond_distance
_geom_bond_site_symmetry_2
Dy1 O1 2.277(5) .
Dy1 O7 2.287(5) .
Dy1 O3 2.357(5) 1_545
Dy1 O9 2.363(5) 1_545
Dy1 O13 2.412(5) .
Dy1 O1W 2.428(6) .
Dy1 O2W 2.443(5) .
Dy1 O3W 2.508(5) .
Dy2 O10 2.265(5) 1_645
Dy2 O4 2.285(5) 1_645
Dy2 O2 2.310(5) 1_655
Dy2 O8 2.342(5) 1_655
Dy2 O15 2.385(6) .
Dy2 O5W 2.425(5) .
Dy2 O4W 2.436(5) .
Dy2 O16 2.612(5) .
Dy2 C42 2.870(8) .
Dy2 H5WA 2.1979 .
S1 O6 1.426(6) .
S1 O5 1.445(6) .
S1 C5 1.768(7) .
S1 C8 1.771(8) .
S2 O12 1.436(6) .
S2 O11 1.437(6) .
S2 C19 1.766(7) .
S2 C22 1.782(7) .
S3 O17 1.439(6) .
S3 O18 1.443(6) .
S3 C36 1.760(7) .
S3 C33 1.787(8) .
C1 O2 1.251(9) .
C1 O1 1.280(9) .
C1 C2 1.494(10) .
C2 C7 1.362(11) .
C2 C3 1.374(11) .
C3 C4 1.388(11) .
C3 H3A 0.9300 .
C4 C5 1.381(11) .
C4 H4A 0.9300 .
C5 C6 1.373(11) .
C6 C7 1.391(11) .
C6 H6A 0.9300 .
C7 H7A 0.9300 .
C8 C9 1.377(10) .
C8 C13 1.378(11) .
C9 C10 1.391(11) .
C9 H9A 0.9300 .
C10 C11 1.383(10) .
C10 H10A 0.9300 .
C11 C12 1.378(11) .
C11 C14 1.506(10) .
C12 C13 1.401(11) .
C12 H12A 0.9300 .
C13 H13A 0.9300 .
C14 O4 1.249(9) .
C14 O3 1.270(9) .
C15 O7 1.258(9) .
C15 O8 1.260(9) .
C15 C16 1.507(10) .
C16 C21 1.373(11) .
C16 C17 1.378(10) .
C17 C18 1.392(10) .
C17 H17A 0.9300 .
C18 C19 1.379(11) .
C18 H18A 0.9300 .
C19 C20 1.366(11) .
C20 C21 1.384(11) .
C20 H20A 0.9300 .
C21 H21A 0.9300 .
C22 C27 1.372(11) .
C22 C23 1.379(11) .
C23 C24 1.387(11) .
C23 H23A 0.9300 .
C24 C25 1.380(11) .
C24 H24A 0.9300 .
C25 C26 1.392(10) .
C25 C28 1.516(10) .
C26 C27 1.382(10) .
C26 H26A 0.9300 .
C27 H27A 0.9300 .
C28 O9 1.246(9) .
C28 O10 1.255(9) .
C29 O14 1.245(10) .
C29 O13 1.293(9) .
C29 C30 1.500(10) .
C30 C31 1.380(11) .
C30 C35 1.387(11) .
C31 C32 1.383(11) .
C31 H31A 0.9300 .
C32 C33 1.374(11) .
C32 H32A 0.9300 .
C33 C34 1.368(11) .
C34 C35 1.390(11) .
C34 H34A 0.9300 .
C35 H35A 0.9300 .
C36 C41 1.375(11) .
C36 C37 1.391(11) .
C37 C38 1.386(11) .
C37 H37A 0.9300 .
C38 C39 1.376(11) .
C38 H38A 0.9300 .
C39 C40 1.370(11) .
C39 C42 1.493(11) .
C40 C41 1.388(11) .
C40 H40A 0.9300 .
C41 H41A 0.9300 .
C42 O16 1.266(9) .
C42 O15 1.277(9) .
O1W H1WA 0.8542 .
O1W H1WB 0.8576 .
O2W H2WA 0.8542 .
O2W H2WB 0.8487 .
O2 Dy2 2.310(5) 1_455
O3W H3WA 0.8464 .
O3W H3WB 0.8629 .
O3 Dy1 2.357(5) 1_565
O4W H4WA 0.8507 .
O4W H4WB 0.8457 .
O4 Dy2 2.285(5) 1_465
O5W H5WA 0.8572 .
O5W H5WB 0.8459 .
O8 Dy2 2.342(5) 1_455
O9 Dy1 2.363(5) 1_565
O10 Dy2 2.265(5) 1_465
